data_7063326
loop_
_publ_author_name
'Osipov, Nikita G.'
'Faraonov, Maxim A.'
'Kuzmin, Alexey V.'
'Khasanov, Salavat S.'
'Shestakov, Alexander F.'
'Denisov, Nikolay N.'
'Savinykh, Tatiana A.'
'Otsuka, Akihiro'
'Kitagawa, Hiroshi'
'Konarev, Dmitri V.'

_publ_section_title
;
 Coordination vs. oxidative rearrangement of photochromic spiropyrans upon
 reacting with FeIIICl3 and FeIIIBr3
;
_journal_issue 30
_journal_name_full 'New Journal of Chemistry'
_journal_page_first 13526
_journal_page_last 13537
_journal_paper_doi 10.1039/D4NJ02371D
_journal_volume 48
_journal_year 2024
_chemical_formula_moiety 'C23 H21 N O Fe Br3, 2(C6 H4 Cl2)'
_chemical_formula_sum 'C35 H29 Br3 Cl4 Fe N O'
_chemical_formula_weight 916.97
_space_group_crystal_system triclinic
_space_group_IT_number 2
_space_group_name_Hall '-P 1'
_space_group_name_H-M_alt 'P -1'
_atom_sites_solution_hydrogens geom
_atom_sites_solution_primary direct
_atom_sites_solution_secondary difmap
_audit_creation_method SHELXL-2013
_audit_update_record
;
2024-03-26 deposited with the CCDC.	2024-07-03 downloaded from the CCDC.
;
_cell_angle_alpha 83.606(4)
_cell_angle_beta 72.798(4)
_cell_angle_gamma 61.983(4)
_cell_formula_units_Z 2
_cell_length_a 10.5992(4)
_cell_length_b 11.0566(6)
_cell_length_c 17.7045(9)
_cell_measurement_reflns_used 6655
_cell_measurement_temperature 137(2)
_cell_measurement_theta_max 29.1590
_cell_measurement_theta_min 2.0820
_cell_volume 1748.79(17)
_computing_cell_refinement 'CrysAlisPro 1.171.38.46 (Rigaku OD, 2015)'
_computing_data_collection 'CrysAlisPro 1.171.38.46 (Rigaku OD, 2015)'
_computing_data_reduction 'CrysAlisPro 1.171.38.46 (Rigaku OD, 2015)'
_computing_molecular_graphics WinGx
_computing_publication_material WinGx
_computing_structure_refinement 'SHELXL-2013 (Sheldrick, 2013)'
_computing_structure_solution 'SHELXS-2013 (Sheldrick, 2013)'
_diffrn_ambient_environment N~2~
_diffrn_ambient_temperature 137(2)
_diffrn_detector 'CCD plate'
_diffrn_detector_area_resol_mean 5.2283
_diffrn_detector_type AtlasS2
_diffrn_measured_fraction_theta_full 0.999
_diffrn_measured_fraction_theta_max 0.845
_diffrn_measurement_device 'four-circle diffractometer'
_diffrn_measurement_device_type 'Xcalibur, AtlasS2, Gemini'
_diffrn_measurement_method '\w scans'
_diffrn_radiation_monochromator graphite
_diffrn_radiation_probe x-ray
_diffrn_radiation_type 'Mo K\a'
_diffrn_radiation_wavelength 0.71073
_diffrn_reflns_av_R_equivalents 0.0342
_diffrn_reflns_av_unetI/netI 0.0556
_diffrn_reflns_Laue_measured_fraction_full 0.999
_diffrn_reflns_Laue_measured_fraction_max 0.845
_diffrn_reflns_limit_h_max 13
_diffrn_reflns_limit_h_min -13
_diffrn_reflns_limit_k_max 15
_diffrn_reflns_limit_k_min -14
_diffrn_reflns_limit_l_max 23
_diffrn_reflns_limit_l_min -19
_diffrn_reflns_number 17217
_diffrn_reflns_point_group_measured_fraction_full 0.999
_diffrn_reflns_point_group_measured_fraction_max 0.845
_diffrn_reflns_theta_full 25.242
_diffrn_reflns_theta_max 29.505
_diffrn_reflns_theta_min 2.088
_diffrn_source 'fine-focus sealed X-ray tube'
_diffrn_source_type 'Enhance (Mo) X-ray Source'
_exptl_absorpt_coefficient_mu 4.194
_exptl_absorpt_correction_T_max 1.00000
_exptl_absorpt_correction_T_min 0.64505
_exptl_absorpt_correction_type multi-scan
_exptl_absorpt_process_details
;
CrysAlisPro 1.171.38.43 (Rigaku Oxford Diffraction, 2015)
Empirical absorption correction using spherical harmonics,
 implemented in SCALE3 ABSPACK scaling algorithm.
;
_exptl_crystal_colour black
_exptl_crystal_density_diffrn 1.741
_exptl_crystal_description plate
_exptl_crystal_F_000 906
_exptl_crystal_size_max 0.375
_exptl_crystal_size_mid 0.192
_exptl_crystal_size_min 0.043
_refine_diff_density_max 1.028
_refine_diff_density_min -0.544
_refine_diff_density_rms 0.107
_refine_ls_extinction_method none
_refine_ls_goodness_of_fit_ref 1.049
_refine_ls_hydrogen_treatment constr
_refine_ls_matrix_type full
_refine_ls_number_parameters 443
_refine_ls_number_reflns 8246
_refine_ls_number_restraints 297
_refine_ls_restrained_S_all 1.035
_refine_ls_R_factor_all 0.0565
_refine_ls_R_factor_gt 0.0404
_refine_ls_shift/su_max 0.001
_refine_ls_shift/su_mean 0.000
_refine_ls_structure_factor_coef Fsqd
_refine_ls_weighting_details
;
 w=1/[\s^2^(Fo^2^)+(0.0376P)^2^+0.5561P]
 where P=(Fo^2^+2Fc^2^)/3
;
_refine_ls_weighting_scheme calc
_refine_ls_wR_factor_gt 0.0840
_refine_ls_wR_factor_ref 0.0922
_reflns_Friedel_coverage 0.000
_reflns_number_gt 6670
_reflns_number_total 8246
_reflns_threshold_expression 'I > 2\s(I)'
_cod_data_source_file d4nj02371d2.cif
_cod_data_source_block Photo-FeBr3
_cod_depositor_comments 'Adding full bibliography for 7063326--7063329.cif.'
_cod_original_cell_volume 1748.79(16)
_cod_database_code 7063326
_shelx_space_group_comment
;
The symmetry employed for this shelxl refinement is uniquely defined
by the following loop, which should always be used as a source of
symmetry information in preference to the above space-group names.
They are only intended as comments.
;
_shelx_estimated_absorpt_t_min 0.302
_shelx_estimated_absorpt_t_max 0.840
_shelxl_version_number 2013-2

loop_
_space_group_symop_operation_xyz
'x, y, z'
'-x, -y, -z'

loop_
_atom_site_label
_atom_site_type_symbol
_atom_site_fract_x
_atom_site_fract_y
_atom_site_fract_z
_atom_site_U_iso_or_equiv
_atom_site_adp_type
_atom_site_occupancy
_atom_site_site_symmetry_order
_atom_site_calc_flag
_atom_site_refinement_flags_posn
_atom_site_refinement_flags_adp
_atom_site_refinement_flags_occupancy
_atom_site_disorder_assembly
_atom_site_disorder_group
Br3 Br 0.45940(3) 0.17068(3) 0.21149(2) 0.02187(9) Uani 1 1 d . U . . .
Br2 Br 0.67968(3) 0.12687(3) -0.01044(2) 0.02186(9) Uani 1 1 d . U . . .
Br1 Br 0.85086(3) 0.13368(3) 0.14993(2) 0.02407(9) Uani 1 1 d . U . . .
Fe Fe 0.69306(4) 0.06538(4) 0.11935(3) 0.01627(11) Uani 1 1 d . U . . .
O1 O 0.7501(2) -0.1191(2) 0.12930(14) 0.0206(5) Uani 1 1 d . U . . .
C1 C 0.8714(3) -0.2390(3) 0.11034(19) 0.0153(6) Uani 1 1 d . U . . .
C2 C 1.0120(3) -0.2416(3) 0.08184(19) 0.0173(6) Uani 1 1 d . U . . .
H2 H 1.0186 -0.1582 0.0755 0.021 Uiso 1 1 calc R U . . .
C3 C 1.1377(3) -0.3629(3) 0.06344(19) 0.0167(6) Uani 1 1 d . U . . .
H3 H 1.2314 -0.3628 0.0455 0.020 Uiso 1 1 calc R U . . .
C4 C 1.1332(3) -0.4903(3) 0.07020(19) 0.0157(6) Uani 1 1 d . U . . .
C5 C 1.2649(3) -0.6151(3) 0.05012(19) 0.0182(6) Uani 1 1 d . U . . .
H5 H 1.3582 -0.6141 0.0339 0.022 Uiso 1 1 calc R U . . .
C6 C 1.2613(3) -0.7375(3) 0.0535(2) 0.0194(7) Uani 1 1 d . U . . .
H6 H 1.3511 -0.8208 0.0400 0.023 Uiso 1 1 calc R U . . .
C7 C 1.1238(3) -0.7389(3) 0.07715(19) 0.0184(6) Uani 1 1 d . U . . .
H7 H 1.1204 -0.8235 0.0784 0.022 Uiso 1 1 calc R U . . .
C8 C 0.9936(3) -0.6190(3) 0.09852(19) 0.0158(6) Uani 1 1 d . U . . .
H8 H 0.9016 -0.6226 0.1148 0.019 Uiso 1 1 calc R U . . .
C9 C 0.9928(3) -0.4903(3) 0.09699(18) 0.0130(6) Uani 1 1 d . U . . .
C10 C 0.8572(3) -0.3606(3) 0.11882(18) 0.0142(6) Uani 1 1 d . U . . .
C11 C 0.7171(3) -0.3629(3) 0.14595(18) 0.0153(6) Uani 1 1 d . U . . .
H11 H 0.7238 -0.4520 0.1494 0.018 Uiso 1 1 calc R U . . .
C12 C 0.5757(3) -0.2587(3) 0.16763(19) 0.0168(6) Uani 1 1 d . U . . .
H12 H 0.5615 -0.1670 0.1655 0.020 Uiso 1 1 calc R U . . .
C13 C 0.4489(3) -0.2817(3) 0.19332(19) 0.0150(6) Uani 1 1 d . U . . .
C14 C 0.4417(3) -0.4177(3) 0.20207(19) 0.0162(6) Uani 1 1 d . U . . .
C15 C 0.2746(3) -0.3669(3) 0.23099(18) 0.0154(6) Uani 1 1 d . U . . .
C16 C 0.1918(3) -0.4384(3) 0.2501(2) 0.0209(7) Uani 1 1 d . U . . .
H16 H 0.2387 -0.5355 0.2447 0.025 Uiso 1 1 calc R U . . .
C17 C 0.0376(3) -0.3631(3) 0.2774(2) 0.0242(7) Uani 1 1 d . U . . .
H17 H -0.0211 -0.4100 0.2909 0.029 Uiso 1 1 calc R U . . .
C18 C -0.0316(3) -0.2226(4) 0.2853(2) 0.0250(7) Uani 1 1 d . U . . .
H18 H -0.1370 -0.1745 0.3041 0.030 Uiso 1 1 calc R U . . .
C19 C 0.0500(3) -0.1491(3) 0.2661(2) 0.0203(7) Uani 1 1 d . U . . .
H19 H 0.0033 -0.0520 0.2715 0.024 Uiso 1 1 calc R U . . .
C20 C 0.2031(3) -0.2258(3) 0.23876(19) 0.0161(6) Uani 1 1 d . U . . .
N21 N 0.3120(3) -0.1783(2) 0.21398(16) 0.0156(5) Uani 1 1 d . U . . .
C22 C 0.2702(3) -0.0322(3) 0.2132(2) 0.0228(7) Uani 1 1 d . U . . .
H22A H 0.1617 0.0208 0.2316 0.034 Uiso 1 1 calc R U . . .
H22B H 0.3060 -0.0070 0.1592 0.034 Uiso 1 1 calc R U . . .
H22C H 0.3150 -0.0125 0.2483 0.034 Uiso 1 1 calc R U . . .
C23 C 0.5061(3) -0.4976(3) 0.12298(19) 0.0185(6) Uani 1 1 d . U . . .
H23A H 0.6139 -0.5300 0.1051 0.028 Uiso 1 1 calc R U . . .
H23B H 0.4602 -0.4376 0.0835 0.028 Uiso 1 1 calc R U . . .
H23C H 0.4854 -0.5763 0.1298 0.028 Uiso 1 1 calc R U . . .
C24 C 0.5147(3) -0.5049(3) 0.2655(2) 0.0206(7) Uani 1 1 d . U . . .
H24A H 0.6225 -0.5378 0.2465 0.031 Uiso 1 1 calc R U . . .
H24B H 0.4937 -0.5835 0.2761 0.031 Uiso 1 1 calc R U . . .
H24C H 0.4745 -0.4492 0.3142 0.031 Uiso 1 1 calc R U . . .
Cl1 Cl 0.53029(13) 0.83357(15) 0.35259(7) 0.0639(4) Uani 1 1 d D U . . .
Cl2 Cl 0.20243(14) 0.87324(14) 0.41975(7) 0.0595(3) Uani 1 1 d D U . . .
C11S C 0.4470(2) 0.8487(3) 0.45268(10) 0.0412(9) Uani 1 1 d DG U . . .
C12S C 0.3024(2) 0.8659(3) 0.48221(11) 0.0358(8) Uani 1 1 d DG U . . .
C13S C 0.2375(2) 0.8757(3) 0.56342(12) 0.0445(9) Uani 1 1 d DG U . . .
H13S H 0.1387 0.8875 0.5836 0.053 Uiso 1 1 calc R U . . .
C14S C 0.3171(3) 0.8684(3) 0.61511(9) 0.0443(9) Uani 1 1 d DG U . . .
H14S H 0.2727 0.8751 0.6706 0.053 Uiso 1 1 calc R U . . .
C15S C 0.4617(3) 0.8512(3) 0.58558(12) 0.0561(12) Uani 1 1 d DG U . . .
H15S H 0.5161 0.8462 0.6209 0.067 Uiso 1 1 calc R U . . .
C16S C 0.5266(2) 0.8414(3) 0.50437(13) 0.0584(13) Uani 1 1 d DG U . . .
H16S H 0.6254 0.8296 0.4842 0.070 Uiso 1 1 calc R U . . .
Cl3 Cl 1.17004(13) 0.23539(16) 0.39243(9) 0.0560(5) Uani 0.798(2) 1 d D U P A 1
Cl4 Cl 0.94074(18) 0.32387(16) 0.29286(8) 0.0507(5) Uani 0.798(2) 1 d D U P A 1
C21S C 0.98377(19) 0.3374(4) 0.43432(14) 0.0325(12) Uani 0.798(2) 1 d DG U P A 1
C22S C 0.8825(2) 0.3755(4) 0.39037(12) 0.0327(9) Uani 0.798(2) 1 d DG U P A 1
C23S C 0.7320(2) 0.4583(4) 0.42497(17) 0.0466(14) Uani 0.798(2) 1 d DG U P A 1
H23S H 0.6628 0.4844 0.3949 0.056 Uiso 0.798(2) 1 calc R U P A 1
C24S C 0.6829(2) 0.5030(4) 0.50352(18) 0.0454(13) Uani 0.798(2) 1 d DG U P A 1
H24S H 0.5800 0.5596 0.5272 0.054 Uiso 0.798(2) 1 calc R U P A 1
C25S C 0.7842(3) 0.4648(5) 0.54747(14) 0.0422(14) Uani 0.798(2) 1 d DG U P A 1
H25S H 0.7506 0.4954 0.6012 0.051 Uiso 0.798(2) 1 calc R U P A 1
C26S C 0.9346(3) 0.3820(4) 0.51287(14) 0.0395(11) Uani 0.798(2) 1 d DG U P A 1
H26S H 1.0039 0.3560 0.5429 0.047 Uiso 0.798(2) 1 calc R U P A 1
Cl5 Cl 0.7343(8) 0.4779(12) 0.5407(4) 0.105(4) Uani 0.202(2) 1 d D U P A 2
Cl6 Cl 1.0727(7) 0.2700(8) 0.5190(4) 0.077(2) Uani 0.202(2) 1 d D U P A 2
C31S C 0.8509(7) 0.4093(13) 0.4489(4) 0.050(4) Uani 0.202(2) 1 d DG U P A 2
C32S C 1.0008(7) 0.3195(14) 0.4393(3) 0.041(4) Uani 0.202(2) 1 d DG U P A 2
C33S C 1.0942(8) 0.2667(12) 0.3644(4) 0.038(4) Uani 0.202(2) 1 d DG U P A 2
H33S H 1.1966 0.2054 0.3578 0.045 Uiso 0.202(2) 1 calc R U P A 2
C34S C 1.0378(10) 0.3037(12) 0.2992(3) 0.034(3) Uani 0.202(2) 1 d DG U P A 2
H34S H 1.1017 0.2676 0.2480 0.041 Uiso 0.202(2) 1 calc R U P A 2
C35S C 0.8880(10) 0.3934(13) 0.3088(4) 0.033(3) Uani 0.202(2) 1 d DG U P A 2
H35S H 0.8495 0.4187 0.2642 0.040 Uiso 0.202(2) 1 calc R U P A 2
C36S C 0.7946(8) 0.4462(12) 0.3837(5) 0.044(4) Uani 0.202(2) 1 d DG U P A 2
H36S H 0.6922 0.5076 0.3903 0.053 Uiso 0.202(2) 1 calc R U P A 2

loop_
_atom_site_aniso_label
_atom_site_aniso_U_11
_atom_site_aniso_U_22
_atom_site_aniso_U_33
_atom_site_aniso_U_23
_atom_site_aniso_U_13
_atom_site_aniso_U_12
Br3 0.01991(16) 0.01591(17) 0.0261(2) -0.00260(14) -0.00086(13) -0.00786(13)
Br2 0.02108(16) 0.02020(17) 0.0227(2) 0.00082(14) -0.00524(13) -0.00870(13)
Br1 0.02447(17) 0.01868(17) 0.0364(2) 0.00369(15) -0.01261(15) -0.01391(14)
Fe 0.0159(2) 0.0098(2) 0.0235(3) 0.00086(19) -0.00526(19) -0.00636(17)
O1 0.0160(10) 0.0099(9) 0.0342(15) 0.0006(9) -0.0046(9) -0.0060(7)
C1 0.0156(12) 0.0123(12) 0.0170(17) -0.0013(12) -0.0049(12) -0.0051(9)
C2 0.0189(12) 0.0154(13) 0.0217(18) 0.0025(13) -0.0074(13) -0.0105(10)
C3 0.0136(12) 0.0205(13) 0.0193(18) -0.0013(13) -0.0045(12) -0.0101(10)
C4 0.0155(12) 0.0161(12) 0.0166(17) 0.0005(13) -0.0063(12) -0.0070(10)
C5 0.0123(12) 0.0194(13) 0.0227(19) -0.0013(14) -0.0050(12) -0.0068(10)
C6 0.0140(12) 0.0161(14) 0.0229(19) -0.0017(14) -0.0047(13) -0.0024(12)
C7 0.0214(13) 0.0125(13) 0.0230(19) 0.0025(13) -0.0082(13) -0.0084(10)
C8 0.0138(12) 0.0165(13) 0.0191(18) 0.0004(13) -0.0047(12) -0.0084(10)
C9 0.0139(11) 0.0124(11) 0.0119(16) -0.0004(12) -0.0042(11) -0.0049(9)
C10 0.0142(11) 0.0145(12) 0.0148(17) 0.0002(12) -0.0041(11) -0.0072(10)
C11 0.0167(11) 0.0133(14) 0.0179(18) 0.0016(12) -0.0059(12) -0.0080(10)
C12 0.0168(11) 0.0148(15) 0.0193(18) -0.0007(13) -0.0037(12) -0.0081(11)
C13 0.0145(11) 0.0125(12) 0.0169(17) -0.0007(11) -0.0050(12) -0.0048(10)
C14 0.0134(12) 0.0122(13) 0.0220(16) 0.0003(11) -0.0041(11) -0.0055(10)
C15 0.0134(11) 0.0159(13) 0.0156(17) -0.0005(12) -0.0040(11) -0.0054(10)
C16 0.0209(13) 0.0198(15) 0.0236(19) 0.0002(14) -0.0047(13) -0.0114(11)
C17 0.0206(13) 0.0298(15) 0.027(2) 0.0028(15) -0.0059(14) -0.0165(13)
C18 0.0120(14) 0.0310(15) 0.028(2) 0.0002(16) -0.0027(13) -0.0080(12)
C19 0.0155(12) 0.0150(15) 0.0254(19) -0.0009(14) -0.0066(13) -0.0022(11)
C20 0.0154(11) 0.0169(13) 0.0166(17) -0.0013(13) -0.0033(12) -0.0082(10)
N21 0.0160(10) 0.0108(11) 0.0188(15) 0.0003(11) -0.0063(10) -0.0044(9)
C22 0.0209(16) 0.0110(13) 0.034(2) 0.0006(14) -0.0065(14) -0.0058(12)
C23 0.0173(14) 0.0152(15) 0.0230(16) -0.0023(12) -0.0035(12) -0.0080(12)
C24 0.0191(15) 0.0190(16) 0.0241(17) 0.0052(13) -0.0069(13) -0.0094(13)
Cl1 0.0596(7) 0.0990(11) 0.0271(6) -0.0001(7) -0.0077(5) -0.0339(7)
Cl2 0.0772(8) 0.0904(10) 0.0424(7) 0.0109(7) -0.0260(6) -0.0599(8)
C11S 0.0472(18) 0.044(2) 0.0249(15) -0.0007(19) -0.0092(13) -0.015(2)
C12S 0.0500(18) 0.030(2) 0.0300(16) 0.0034(18) -0.0159(13) -0.0177(18)
C13S 0.054(2) 0.045(3) 0.0318(17) 0.001(2) -0.0087(15) -0.022(2)
C14S 0.055(2) 0.034(2) 0.026(2) -0.0030(19) -0.0089(16) -0.007(2)
C15S 0.050(2) 0.068(3) 0.0329(18) -0.005(2) -0.0193(18) -0.008(2)
C16S 0.043(2) 0.085(4) 0.0350(18) -0.002(3) -0.0143(16) -0.017(2)
Cl3 0.0330(7) 0.0667(10) 0.0584(11) -0.0145(8) -0.0049(6) -0.0161(7)
Cl4 0.0649(11) 0.0532(10) 0.0290(8) -0.0084(7) -0.0132(7) -0.0209(8)
C21S 0.0338(17) 0.035(3) 0.032(2) 0.000(2) -0.0068(15) -0.020(2)
C22S 0.0398(19) 0.033(3) 0.0257(18) -0.0018(19) -0.0084(15) -0.0165(19)
C23S 0.038(2) 0.052(4) 0.041(2) -0.007(3) -0.0132(19) -0.011(2)
C24S 0.033(2) 0.054(4) 0.037(3) -0.005(3) -0.0007(18) -0.014(2)
C25S 0.048(2) 0.050(4) 0.030(3) -0.005(3) -0.0025(19) -0.027(3)
C26S 0.0407(19) 0.056(3) 0.029(2) 0.004(2) -0.0118(17) -0.028(2)
Cl5 0.104(6) 0.073(6) 0.057(5) 0.001(5) 0.033(4) -0.008(5)
Cl6 0.101(5) 0.106(6) 0.060(4) 0.028(4) -0.044(4) -0.068(5)
C31S 0.038(5) 0.048(11) 0.046(5) 0.005(8) 0.008(4) -0.018(6)
C32S 0.042(5) 0.039(8) 0.040(4) 0.011(6) -0.009(3) -0.021(6)
C33S 0.025(6) 0.032(10) 0.050(5) -0.001(7) -0.010(4) -0.007(6)
C34S 0.027(6) 0.040(10) 0.042(5) 0.002(7) -0.004(5) -0.024(6)
C35S 0.029(7) 0.037(11) 0.052(5) 0.021(7) -0.015(5) -0.031(7)
C36S 0.018(6) 0.043(11) 0.064(6) 0.019(8) -0.001(4) -0.019(6)

loop_
_atom_type_symbol
_atom_type_description
_atom_type_scat_dispersion_real
_atom_type_scat_dispersion_imag
_atom_type_scat_source
C C 0.0033 0.0016 'International Tables Vol C Tables 4.2.6.8 and 6.1.1.4'
H H 0.0000 0.0000 'International Tables Vol C Tables 4.2.6.8 and 6.1.1.4'
N N 0.0061 0.0033 'International Tables Vol C Tables 4.2.6.8 and 6.1.1.4'
O O 0.0106 0.0060 'International Tables Vol C Tables 4.2.6.8 and 6.1.1.4'
Fe Fe 0.3463 0.8444 'International Tables Vol C Tables 4.2.6.8 and 6.1.1.4'
Br Br -0.2901 2.4595 'International Tables Vol C Tables 4.2.6.8 and 6.1.1.4'
Cl Cl 0.1484 0.1585 'International Tables Vol C Tables 4.2.6.8 and 6.1.1.4'

loop_
_geom_angle_atom_site_label_1
_geom_angle_atom_site_label_2
_geom_angle_atom_site_label_3
_geom_angle
_geom_angle_site_symmetry_1
_geom_angle_site_symmetry_3
_geom_angle_publ_flag
O1 Fe Br1 113.94(7) . . ?
O1 Fe Br3 104.35(7) . . ?
Br1 Fe Br3 108.38(2) . . ?
O1 Fe Br2 109.36(8) . . ?
Br1 Fe Br2 109.07(2) . . ?
Br3 Fe Br2 111.72(2) . . ?
C1 O1 Fe 140.01(18) . . ?
O1 C1 C10 119.5(2) . . ?
O1 C1 C2 119.1(3) . . ?
C10 C1 C2 121.4(3) . . ?
C3 C2 C1 120.3(3) . . ?
C2 C3 C4 121.9(3) . . ?
C5 C4 C9 120.0(3) . . ?
C5 C4 C3 121.0(3) . . ?
C9 C4 C3 118.9(3) . . ?
C6 C5 C4 121.4(3) . . ?
C5 C6 C7 119.3(3) . . ?
C8 C7 C6 120.5(3) . . ?
C7 C8 C9 121.9(3) . . ?
C8 C9 C4 116.8(3) . . ?
C8 C9 C10 123.6(2) . . ?
C4 C9 C10 119.6(3) . . ?
C1 C10 C11 123.4(3) . . ?
C1 C10 C9 117.9(2) . . ?
C11 C10 C9 118.6(3) . . ?
C12 C11 C10 130.7(3) . . ?
C11 C12 C13 122.5(3) . . ?
N21 C13 C12 121.4(3) . . ?
N21 C13 C14 109.7(2) . . ?
C12 C13 C14 128.9(3) . . ?
C15 C14 C13 100.7(2) . . ?
C15 C14 C23 110.3(2) . . ?
C13 C14 C23 112.3(3) . . ?
C15 C14 C24 109.7(2) . . ?
C13 C14 C24 111.4(2) . . ?
C23 C14 C24 111.8(3) . . ?
C20 C15 C16 119.7(3) . . ?
C20 C15 C14 109.6(2) . . ?
C16 C15 C14 130.7(3) . . ?
C15 C16 C17 117.8(3) . . ?
C18 C17 C16 121.7(3) . . ?
C17 C18 C19 121.2(3) . . ?
C20 C19 C18 116.2(3) . . ?
C15 C20 C19 123.4(3) . . ?
C15 C20 N21 108.4(2) . . ?
C19 C20 N21 128.2(3) . . ?
C13 N21 C20 111.5(2) . . ?
C13 N21 C22 127.0(2) . . ?
C20 N21 C22 121.5(2) . . ?
C12S C11S C16S 120.0 . . ?
C12S C11S Cl1 120.71(13) . . ?
C16S C11S Cl1 119.28(13) . . ?
C13S C12S C11S 120.0 . . ?
C13S C12S Cl2 119.04(13) . . ?
C11S C12S Cl2 120.96(13) . . ?
C14S C13S C12S 120.0 . . ?
C13S C14S C15S 120.0 . . ?
C14S C15S C16S 120.0 . . ?
C15S C16S C11S 120.0 . . ?
C22S C21S C26S 120.0 . . ?
C22S C21S Cl3 120.59(14) . . ?
C26S C21S Cl3 119.41(14) . . ?
C23S C22S C21S 120.0 . . ?
C23S C22S Cl4 119.12(14) . . ?
C21S C22S Cl4 120.87(14) . . ?
C22S C23S C24S 120.0 . . ?
C25S C24S C23S 120.0 . . ?
C24S C25S C26S 120.0 . . ?
C25S C26S C21S 120.0 . . ?
C32S C31S C36S 120.0 . . ?
C32S C31S Cl5 120.74(18) . . ?
C36S C31S Cl5 119.25(18) . . ?
C33S C32S C31S 120.0 . . ?
C33S C32S Cl6 119.01(18) . . ?
C31S C32S Cl6 120.98(18) . . ?
C32S C33S C34S 120.0 . . ?
C35S C34S C33S 120.0 . . ?
C36S C35S C34S 120.0 . . ?
C35S C36S C31S 120.0 . . ?

loop_
_geom_bond_atom_site_label_1
_geom_bond_atom_site_label_2
_geom_bond_distance
_geom_bond_site_symmetry_2
_geom_bond_publ_flag
Br3 Fe 2.3399(6) . ?
Br2 Fe 2.3488(6) . ?
Br1 Fe 2.3397(5) . ?
Fe O1 1.839(2) . ?
O1 C1 1.329(3) . ?
C1 C10 1.408(4) . ?
C1 C2 1.412(4) . ?
C2 C3 1.357(4) . ?
C3 C4 1.422(4) . ?
C4 C5 1.409(4) . ?
C4 C9 1.422(4) . ?
C5 C6 1.366(4) . ?
C6 C7 1.400(4) . ?
C7 C8 1.374(4) . ?
C8 C9 1.416(4) . ?
C9 C10 1.459(4) . ?
C10 C11 1.431(4) . ?
C11 C12 1.363(4) . ?
C12 C13 1.419(4) . ?
C13 N21 1.330(4) . ?
C13 C14 1.530(4) . ?
C14 C15 1.519(4) . ?
C14 C23 1.533(4) . ?
C14 C24 1.537(4) . ?
C15 C20 1.379(4) . ?
C15 C16 1.388(4) . ?
C16 C17 1.393(4) . ?
C17 C18 1.374(5) . ?
C18 C19 1.397(4) . ?
C19 C20 1.385(4) . ?
C20 N21 1.422(4) . ?
N21 C22 1.460(4) . ?
Cl1 C11S 1.7175(17) . ?
Cl2 C12S 1.7163(18) . ?
C11S C12S 1.3900 . ?
C11S C16S 1.3900 . ?
C12S C13S 1.3900 . ?
C13S C14S 1.3900 . ?
C14S C15S 1.3900 . ?
C15S C16S 1.3900 . ?
Cl3 C21S 1.7170(18) . ?
Cl4 C22S 1.7161(19) . ?
C21S C22S 1.3900 . ?
C21S C26S 1.3900 . ?
C22S C23S 1.3900 . ?
C23S C24S 1.3900 . ?
C24S C25S 1.3900 . ?
C25S C26S 1.3900 . ?
Cl5 C31S 1.716(2) . ?
Cl6 C32S 1.717(2) . ?
C31S C32S 1.3900 . ?
C31S C36S 1.3900 . ?
C32S C33S 1.3900 . ?
C33S C34S 1.3900 . ?
C34S C35S 1.3900 . ?
C35S C36S 1.3900 . ?
